data_7060309
loop_
_publ_author_name
'Siegel, David J.'
'Anderson, Grace I.'
'Cyr, Noah'
'Lambrecht, Daniel S.'
'Zeller, Matthias'
'Hillesheim, Patrick C.'
'Mirjafari, Arsalan'

_publ_section_title
;
 Molecular design principles of ionic liquids with a sulfonyl fluoride
 moiety
;
_journal_issue 5
_journal_name_full 'New Journal of Chemistry'
_journal_page_first 2443
_journal_page_last 2452
_journal_paper_doi 10.1039/D0NJ05603K
_journal_volume 45
_journal_year 2021
_chemical_formula_moiety 'C6 H10 F N2 O2 S, C4 F10 N1 O4 S2'
_chemical_formula_sum 'C10 H10 F11 N3 O6 S3'
_chemical_formula_weight 573.39
_space_group_crystal_system monoclinic
_space_group_IT_number 14
_space_group_name_Hall '-P 2ybc'
_space_group_name_H-M_alt 'P 1 21/c 1'
_atom_sites_solution_hydrogens geom
_audit_creation_date 2020-08-26
_audit_creation_method
;
Olex2 1.3
(compiled 2020.07.31 svn.rc2a77460 for OlexSys, GUI svn.r6145)
;
_audit_update_record
;
2020-09-18 deposited with the CCDC.	2021-01-15 downloaded from the CCDC.
;
_cell_angle_alpha 90
_cell_angle_beta 97.2610(10)
_cell_angle_gamma 90
_cell_formula_units_Z 4
_cell_length_a 9.8011(3)
_cell_length_b 11.0925(3)
_cell_length_c 18.3728(6)
_cell_measurement_reflns_used 9890
_cell_measurement_temperature 100.0
_cell_measurement_theta_max 36.33
_cell_measurement_theta_min 2.50
_cell_volume 1981.45(10)
_computing_cell_refinement 'SAINT V8.40A (Bruker, 2019)'
_computing_data_collection 'Apex3 v2018.1-0 (Bruker, 2018)'
_computing_data_reduction 'SAINT V8.40A (Bruker, 2019)'
_computing_molecular_graphics 'Olex2 1.3 (Dolomanov et al., 2009)'
_computing_publication_material 'Olex2 1.3 (Dolomanov et al., 2009)'
_computing_structure_refinement 'SHELXL 2018/3 (Sheldrick, 2015)'
_computing_structure_solution 'SHELXS-97 (Sheldrick, 2008)'
_diffrn_ambient_temperature 100.0
_diffrn_detector_area_resol_mean 7.4074
_diffrn_measured_fraction_theta_full 0.998
_diffrn_measured_fraction_theta_max 0.999
_diffrn_measurement_device_type
;
Bruker AXS D8 Quest ECO diffractometer with a Photon II 
charge-integrating pixel array detector (CPAD)
;
_diffrn_measurement_method '\f and \w scans'
_diffrn_radiation_type MoK\a
_diffrn_radiation_wavelength 0.71073
_diffrn_reflns_av_R_equivalents 0.0324
_diffrn_reflns_av_unetI/netI 0.0191
_diffrn_reflns_Laue_measured_fraction_full 0.998
_diffrn_reflns_Laue_measured_fraction_max 0.999
_diffrn_reflns_limit_h_max 16
_diffrn_reflns_limit_h_min -16
_diffrn_reflns_limit_k_max 18
_diffrn_reflns_limit_k_min -18
_diffrn_reflns_limit_l_max 30
_diffrn_reflns_limit_l_min -30
_diffrn_reflns_number 83794
_diffrn_reflns_point_group_measured_fraction_full 0.998
_diffrn_reflns_point_group_measured_fraction_max 0.999
_diffrn_reflns_theta_full 25.242
_diffrn_reflns_theta_max 36.346
_diffrn_reflns_theta_min 2.149
_diffrn_source '1 kW fine focus sealed tube X-ray source'
_exptl_absorpt_coefficient_mu 0.512
_exptl_absorpt_correction_T_max 0.7471
_exptl_absorpt_correction_T_min 0.6682
_exptl_absorpt_correction_type multi-scan
_exptl_absorpt_process_details
;
SADABS-2016/2 (Bruker,2016/2) was used for absorption correction.
wR2(int) was 0.0784 before and 0.0558 after correction.
The Ratio of minimum to maximum transmission is 0.8944.
The \l/2 correction factor is Not present.
;
_exptl_crystal_colour colourless
_exptl_crystal_colour_primary colourless
_exptl_crystal_density_diffrn 1.922
_exptl_crystal_description plate
_exptl_crystal_F_000 1144
_exptl_crystal_size_max 0.312
_exptl_crystal_size_mid 0.208
_exptl_crystal_size_min 0.081
_refine_diff_density_max 0.638
_refine_diff_density_min -0.621
_refine_diff_density_rms 0.081
_refine_ls_extinction_method none
_refine_ls_goodness_of_fit_ref 1.095
_refine_ls_hydrogen_treatment constr
_refine_ls_matrix_type full
_refine_ls_number_parameters 581
_refine_ls_number_reflns 9618
_refine_ls_number_restraints 1223
_refine_ls_restrained_S_all 1.129
_refine_ls_R_factor_all 0.0633
_refine_ls_R_factor_gt 0.0490
_refine_ls_shift/su_max 0.001
_refine_ls_shift/su_mean 0.000
_refine_ls_structure_factor_coef Fsqd
_refine_ls_weighting_details 'w=1/[\s^2^(Fo^2^)+(0.0461P)^2^+1.9361P] where P=(Fo^2^+2Fc^2^)/3'
_refine_ls_weighting_scheme calc
_refine_ls_wR_factor_gt 0.1212
_refine_ls_wR_factor_ref 0.1340
_reflns_Friedel_coverage 0.000
_reflns_number_gt 7876
_reflns_number_total 9618
_reflns_threshold_expression 'I > 2\s(I)'
_cod_data_source_file d0nj05603k2.cif
_cod_data_source_block siegel10_so3f_mimso2fbeti_0113
_cod_depositor_comments 'Adding full bibliography for 7060306--7060309.cif.'
_cod_database_code 7060309
_plat230_alert_2_b
;
PROBLEM: Hirshfeld Test Diff for    S1       --O1       .       10.1 s.u. 
RESPONSE: There is likely some rotational disorder in the functional group. This disorder, however, could not be modeled in a meaningful manner. 
;
_shelx_shelxl_version_number 2018/3
_shelx_space_group_comment
;
The symmetry employed for this shelxl refinement is uniquely defined
by the following loop, which should always be used as a source of
symmetry information in preference to the above space-group names.
They are only intended as comments.
;
_shelx_estimated_absorpt_t_max 0.821
_shelx_estimated_absorpt_t_min 0.821
_olex2_refinement_description
;
1. Fixed Uiso
 At 1.2 times of:
  All C(H) groups, All C(H,H) groups
 At 1.5 times of:
  All C(H,H,H) groups
2. Shared sites
{N4A, N4B}
3. Restrained distances
 N4A-S2A \\sim N4B-S2B \\sim N4C-S2C \\sim N4A-S3A \\sim N4C-S3C
 with sigma of 0.01
4. Uiso/Uaniso restraints and constraints
S2A \\sim S3A \\sim F2A \\sim F3A \\sim F4A \\sim F5A \\sim F6A \\sim F7A \\sim
F8A \\sim F9A \\sim F10A \\sim F11A \\sim O3A \\sim O4A \\sim O5A \\sim O6A
\\sim N4A \\sim C9A \\sim C10A \\sim C11A \\sim C12A \\sim S2B \\sim F2B \\sim
F3B \\sim F4B \\sim F5B \\sim F6B \\sim O3B \\sim O4B \\sim N4B \\sim C9B \\sim
C10B \\sim S2C \\sim S3C \\sim F2C \\sim F3C \\sim F4C \\sim F5C \\sim F6C
\\sim F7C \\sim F8C \\sim F9C \\sim F10C \\sim F11C \\sim O3C \\sim O4C \\sim
O5C \\sim O6C \\sim N4C \\sim C9C \\sim C10C \\sim C11B \\sim C12B: within 2A
with sigma of 0.01 and sigma for terminal atoms of 0.01 within 2A
Uanis(N4A) = Uanis(N4B)
5. Same fragment restrains
{S2A, F2A, F3A, F4A, F5A, F6A, O3A, O4A, N4A, C9A, C10A} sigma for 1-2: 0.02,
1-3: 0.04
as in
{S2B, F2B, F3B, F4B, F5B, F6B, O3B, O4B, N4B, C9B, C10B}
{S2A, F2A, F3A, F4A, F5A, F6A, O3A, O4A, N4A, C9A, C10A} sigma for 1-2: 0.02,
1-3: 0.04
as in
{S2C, F2C, F3C, F4C, F5C, F6C, O3C, O4C, N4C, C9C, C10C}
{S3A, F7A, F8A, F9A, F10A, F11A, O5A, O6A, C11A, C12A} sigma for 1-2: 0.02,
1-3: 0.04
as in
{S3C, F7C, F8C, F9C, F10C, F11C, O5C, O6C, C11B, C12B}
6. Others
 1*[Sof(S2A)+Sof(F2A)+Sof(F3A)+Sof(F4A)+Sof(F5A)+Sof(F6A)+Sof(O3A)+Sof(O4A)+
 Sof(N4A)+Sof(C9A)+Sof(C10A)]+1*[Sof(S2B)+Sof(F2B)+Sof(F3B)+Sof(F4B)+Sof(F5B)+
 Sof(F6B)+Sof(O3B)+Sof(O4B)+Sof(N4B)+Sof(C9B)+Sof(C10B)]+1*[Sof(S3A)+Sof(F7A)+
 Sof(F8A)+Sof(F9A)+Sof(F10A)+Sof(F11A)+Sof(O5A)+Sof(O6A)+Sof(C11A)+Sof(C12A)+
 Sof(S2C)+Sof(F2C)+Sof(F3C)+Sof(F4C)+Sof(F5C)+Sof(F6C)+Sof(O3C)+Sof(O4C)+
 Sof(N4C)+Sof(C9C)+Sof(C10C)+Sof(S3C)+Sof(F7C)+Sof(F8C)+Sof(F9C)+Sof(F10C)+
 Sof(F11C)+Sof(O5C)+Sof(O6C)+Sof(C11B)+Sof(C12B)]=1 with esd of 0
 Sof(S2A)=Sof(F2A)=Sof(F3A)=Sof(F4A)=Sof(F5A)=Sof(F6A)=Sof(O3A)=Sof(O4A)=
 Sof(N4A)=Sof(C9A)=Sof(C10A)=FVAR(1)
 Sof(S2B)=Sof(F2B)=Sof(F3B)=Sof(F4B)=Sof(F5B)=Sof(F6B)=Sof(O3B)=Sof(O4B)=
 Sof(N4B)=Sof(C9B)=Sof(C10B)=FVAR(2)
 Sof(S3A)=Sof(F7A)=Sof(F8A)=Sof(F9A)=Sof(F10A)=Sof(F11A)=Sof(O5A)=Sof(O6A)=
 Sof(C11A)=Sof(C12A)=1-FVAR(3)
 Sof(S2C)=Sof(F2C)=Sof(F3C)=Sof(F4C)=Sof(F5C)=Sof(F6C)=Sof(O3C)=Sof(O4C)=
 Sof(N4C)=Sof(C9C)=Sof(C10C)=Sof(S3C)=Sof(F7C)=Sof(F8C)=Sof(F9C)=Sof(F10C)=
 Sof(F11C)=Sof(O5C)=Sof(O6C)=Sof(C11B)=Sof(C12B)=FVAR(3)
7.a Secondary CH2 refined with riding coordinates:
 C6(H6A,H6B), C7(H7A,H7B)
7.b Aromatic/amide H refined with riding coordinates:
 C2(H2), C4(H4), C5(H5)
7.c Idealised Me refined as rotating group:
 C8(H8A,H8B,H8C)
;
_olex2_submission_special_instructions 'No special instructions were received'

loop_
_space_group_symop_operation_xyz
'x, y, z'
'-x, y+1/2, -z+1/2'
'-x, -y, -z'
'x, -y-1/2, z-1/2'

loop_
_atom_site_label
_atom_site_type_symbol
_atom_site_fract_x
_atom_site_fract_y
_atom_site_fract_z
_atom_site_U_iso_or_equiv
_atom_site_adp_type
_atom_site_occupancy
_atom_site_site_symmetry_order
_atom_site_calc_flag
_atom_site_refinement_flags_posn
_atom_site_refinement_flags_adp
_atom_site_refinement_flags_occupancy
_atom_site_disorder_assembly
_atom_site_disorder_group
S1 S 0.17843(4) 0.49415(4) 0.90434(2) 0.02738(8) Uani 1 1 d . . . . .
F1 F 0.33304(12) 0.51702(14) 0.91793(8) 0.0476(3) Uani 1 1 d . . . . .
O1 O 0.11439(15) 0.60775(12) 0.88506(8) 0.0382(3) Uani 1 1 d . . . . .
O2 O 0.13855(19) 0.43168(14) 0.96501(8) 0.0447(3) Uani 1 1 d . . . . .
N1 N 0.21922(11) 0.37505(10) 0.70227(7) 0.01962(18) Uani 1 1 d . . . . .
N3 N 0.30954(13) 0.26260(13) 0.62556(8) 0.0268(2) Uani 1 1 d . . . . .
C2 C 0.33488(14) 0.34973(14) 0.67470(9) 0.0249(2) Uani 1 1 d . . . . .
H2 H 0.421282 0.387765 0.687999 0.030 Uiso 1 1 calc R U . . .
C4 C 0.17353(14) 0.22972(14) 0.62173(8) 0.0239(2) Uani 1 1 d . . . . .
H4 H 0.128299 0.169145 0.591056 0.029 Uiso 1 1 calc R U . . .
C5 C 0.11632(13) 0.29999(13) 0.66993(8) 0.0225(2) Uani 1 1 d . . . . .
H5 H 0.023423 0.298104 0.679669 0.027 Uiso 1 1 calc R U . . .
C6 C 0.20764(14) 0.46404(11) 0.75998(8) 0.0216(2) Uani 1 1 d . . . . .
H6A H 0.138299 0.525697 0.742212 0.026 Uiso 1 1 calc R U . . .
H6B H 0.297089 0.504968 0.773223 0.026 Uiso 1 1 calc R U . . .
C7 C 0.16489(15) 0.40020(12) 0.82695(8) 0.0235(2) Uani 1 1 d . . . . .
H7A H 0.223792 0.328374 0.838083 0.028 Uiso 1 1 calc R U . . .
H7B H 0.068607 0.372276 0.815652 0.028 Uiso 1 1 calc R U . . .
C8 C 0.4113(2) 0.2070(3) 0.58449(15) 0.0550(7) Uani 1 1 d . . . . .
H8A H 0.480779 0.266995 0.575642 0.082 Uiso 1 1 calc R U . . .
H8B H 0.365650 0.177058 0.537434 0.082 Uiso 1 1 calc R U . . .
H8C H 0.455760 0.139772 0.612838 0.082 Uiso 1 1 calc R U . . .
S2A S 0.7502(4) 0.5298(3) 0.6954(2) 0.0249(5) Uani 0.591(2) 1 d D U P A 1
F2A F 0.6226(5) 0.4993(4) 0.5617(2) 0.0558(9) Uani 0.591(2) 1 d D U P A 1
F3A F 0.7813(8) 0.3665(5) 0.5966(5) 0.0404(11) Uani 0.591(2) 1 d D U P A 1
F4A F 0.8327(4) 0.6719(2) 0.56164(15) 0.0581(7) Uani 0.591(2) 1 d D U P A 1
F5A F 0.8302(5) 0.5249(4) 0.4868(2) 0.0693(11) Uani 0.591(2) 1 d D U P A 1
F6A F 0.9783(3) 0.5295(3) 0.58207(16) 0.0620(7) Uani 0.591(2) 1 d D U P A 1
O3A O 0.6785(9) 0.6426(6) 0.6911(3) 0.0343(11) Uani 0.591(2) 1 d D U P A 1
O4A O 0.8923(7) 0.5264(10) 0.7234(5) 0.0303(12) Uani 0.591(2) 1 d D U P A 1
N4A N 0.6556(2) 0.42935(17) 0.72296(16) 0.0291(4) Uani 0.591(2) 1 d D U P A 1
C9A C 0.7490(6) 0.4850(5) 0.5985(3) 0.0361(9) Uani 0.591(2) 1 d D U P A 1
C10A C 0.8517(6) 0.5540(3) 0.5571(2) 0.0481(8) Uani 0.591(2) 1 d D U P A 1
S3A S 0.70571(10) 0.30703(11) 0.76129(6) 0.02157(14) Uani 0.8766(17) 1 d D U P A 1
F7A F 0.7305(2) 0.44231(15) 0.87819(11) 0.0449(4) Uani 0.8766(17) 1 d D U P A 1
F8A F 0.5303(3) 0.3617(3) 0.85018(15) 0.0455(6) Uani 0.8766(17) 1 d D U P A 1
F9A F 0.6537(3) 0.2663(2) 0.97279(11) 0.0689(6) Uani 0.8766(17) 1 d D U P A 1
F10A F 0.6586(3) 0.13589(16) 0.88667(12) 0.0658(5) Uani 0.8766(17) 1 d D U P A 1
F11A F 0.8382(3) 0.2359(3) 0.92860(12) 0.0631(6) Uani 0.8766(17) 1 d D U P A 1
O5A O 0.8498(3) 0.2824(4) 0.7709(2) 0.0288(5) Uani 0.8766(17) 1 d D U P A 1
O6A O 0.6127(2) 0.2136(2) 0.73446(13) 0.0307(4) Uani 0.8766(17) 1 d D U P A 1
C11A C 0.66563(18) 0.34087(15) 0.85440(11) 0.0276(3) Uani 0.8766(17) 1 d D U P A 1
C12A C 0.7049(3) 0.2416(2) 0.91160(13) 0.0405(4) Uani 0.8766(17) 1 d D U P A 1
S2B S 0.7558(8) 0.5318(8) 0.7028(5) 0.0259(10) Uani 0.285(2) 1 d D U P B 2
F2B F 0.5969(8) 0.4730(7) 0.5798(4) 0.0380(12) Uani 0.285(2) 1 d D U P B 2
F3B F 0.8006(15) 0.3836(10) 0.5975(10) 0.0359(17) Uani 0.285(2) 1 d D U P B 2
F4B F 0.7162(9) 0.6817(4) 0.5531(3) 0.0592(13) Uani 0.285(2) 1 d D U P B 2
F5B F 0.7702(9) 0.5368(9) 0.4851(4) 0.0501(16) Uani 0.285(2) 1 d D U P B 2
F6B F 0.9148(8) 0.6035(8) 0.5795(4) 0.0685(14) Uani 0.285(2) 1 d D U P B 2
O3B O 0.6883(17) 0.6450(12) 0.7071(8) 0.0257(17) Uani 0.285(2) 1 d D U P B 2
O4B O 0.8956(13) 0.520(2) 0.7327(11) 0.0266(18) Uani 0.285(2) 1 d D U P B 2
N4B N 0.6556(2) 0.42935(17) 0.72296(16) 0.0291(4) Uani 0.285(2) 1 d D U P B 2
C9B C 0.7324(12) 0.4873(11) 0.6046(6) 0.0322(13) Uani 0.285(2) 1 d D U P B 2
C10B C 0.7868(11) 0.5798(7) 0.5535(4) 0.0488(12) Uani 0.285(2) 1 d D U P B 2
S2C S 0.7527(13) 0.5233(10) 0.7084(7) 0.0258(13) Uani 0.1234(17) 1 d D U P A 3
F2C F 0.8462(13) 0.4190(9) 0.5983(7) 0.0380(17) Uani 0.1234(17) 1 d D U P A 3
F3C F 0.9006(14) 0.6088(12) 0.6098(7) 0.0500(18) Uani 0.1234(17) 1 d D U P A 3
F4C F 0.5700(14) 0.4898(16) 0.5630(9) 0.041(2) Uani 0.1234(17) 1 d D U P A 3
F5C F 0.6371(16) 0.6723(9) 0.5612(7) 0.050(2) Uani 0.1234(17) 1 d D U P A 3
F6C F 0.7097(17) 0.5449(14) 0.4881(7) 0.052(2) Uani 0.1234(17) 1 d D U P A 3
O3C O 0.8895(17) 0.525(2) 0.7512(8) 0.027(2) Uani 0.1234(17) 1 d D U P A 3
O4C O 0.675(2) 0.6300(15) 0.7145(14) 0.028(2) Uani 0.1234(17) 1 d D U P A 3
N4C N 0.6703(16) 0.4062(11) 0.7227(11) 0.030(2) Uani 0.1234(17) 1 d D U P A 3
C9C C 0.7969(13) 0.5274(11) 0.6134(6) 0.0369(14) Uani 0.1234(17) 1 d D U P A 3
C10C C 0.6760(15) 0.5596(12) 0.5547(7) 0.0427(15) Uani 0.1234(17) 1 d D U P A 3
S3C S 0.7290(8) 0.2952(8) 0.7712(5) 0.0278(12) Uani 0.1234(17) 1 d D U P A 3
F7C F 0.7892(13) 0.4253(10) 0.8867(8) 0.041(2) Uani 0.1234(17) 1 d D U P A 3
F8C F 0.836(2) 0.2225(19) 0.9039(9) 0.059(3) Uani 0.1234(17) 1 d D U P A 3
F9C F 0.5900(16) 0.1745(11) 0.9066(7) 0.057(2) Uani 0.1234(17) 1 d D U P A 3
F10C F 0.6345(18) 0.3273(15) 0.9743(7) 0.060(3) Uani 0.1234(17) 1 d D U P A 3
F11C F 0.5179(19) 0.349(2) 0.8649(11) 0.041(3) Uani 0.1234(17) 1 d D U P A 3
O5C O 0.8658(17) 0.270(3) 0.7614(15) 0.024(2) Uani 0.1234(17) 1 d D U P A 3
O6C O 0.6286(16) 0.1999(14) 0.7550(8) 0.027(2) Uani 0.1234(17) 1 d D U P A 3
C11B C 0.7462(15) 0.3104(13) 0.8733(7) 0.0470(19) Uani 0.1234(17) 1 d D U P A 3
C12B C 0.6130(16) 0.2922(14) 0.9063(8) 0.0543(19) Uani 0.1234(17) 1 d D U P A 3

loop_
_atom_site_aniso_label
_atom_site_aniso_U_11
_atom_site_aniso_U_22
_atom_site_aniso_U_33
_atom_site_aniso_U_23
_atom_site_aniso_U_13
_atom_site_aniso_U_12
S1 0.02946(17) 0.02478(16) 0.02811(16) -0.00392(12) 0.00446(13) 0.00158(12)
F1 0.0276(5) 0.0608(8) 0.0519(7) -0.0183(6) -0.0040(5) 0.0003(5)
O1 0.0464(7) 0.0283(6) 0.0389(6) -0.0035(5) 0.0015(5) 0.0189(5)
O2 0.0671(10) 0.0386(7) 0.0307(6) 0.0016(5) 0.0155(6) 0.0012(7)
N1 0.0162(4) 0.0171(4) 0.0255(5) 0.0001(4) 0.0025(3) -0.0013(3)
N3 0.0181(5) 0.0325(6) 0.0309(6) -0.0084(5) 0.0076(4) -0.0045(4)
C2 0.0164(5) 0.0281(6) 0.0306(6) -0.0045(5) 0.0048(4) -0.0042(4)
C4 0.0191(5) 0.0257(6) 0.0274(6) -0.0033(5) 0.0044(4) -0.0045(4)
C5 0.0160(5) 0.0221(5) 0.0296(6) -0.0022(5) 0.0038(4) -0.0039(4)
C6 0.0221(5) 0.0150(4) 0.0276(6) -0.0004(4) 0.0032(4) 0.0004(4)
C7 0.0264(6) 0.0173(5) 0.0269(6) -0.0002(4) 0.0039(5) -0.0003(4)
C8 0.0264(8) 0.0767(16) 0.0657(14) -0.0422(13) 0.0212(9) -0.0111(9)
S2A 0.0169(5) 0.0158(6) 0.0411(12) -0.0011(6) 0.0007(6) -0.0034(4)
F2A 0.066(2) 0.0443(17) 0.0491(18) 0.0038(13) -0.0232(16) 0.0018(16)
F3A 0.062(3) 0.0154(12) 0.0437(15) -0.0031(11) 0.0049(16) -0.0008(12)
F4A 0.102(2) 0.0217(8) 0.0524(13) 0.0049(8) 0.0168(14) -0.0060(11)
F5A 0.126(3) 0.0434(15) 0.0393(14) 0.0042(11) 0.015(2) -0.001(2)
F6A 0.0692(17) 0.0568(15) 0.0660(15) 0.0160(13) 0.0328(13) -0.0045(13)
O3A 0.0330(15) 0.0160(11) 0.054(3) -0.0007(17) 0.004(2) 0.0005(10)
O4A 0.0195(13) 0.034(2) 0.037(2) 0.0029(17) -0.0007(13) -0.0088(12)
N4A 0.0168(7) 0.0178(7) 0.0521(9) 0.0034(7) 0.0019(6) 0.0001(6)
C9A 0.051(2) 0.0201(13) 0.0349(16) 0.0018(13) -0.0054(14) 0.0020(14)
C10A 0.083(2) 0.0234(12) 0.0384(14) 0.0044(11) 0.0096(17) -0.0006(15)
S3A 0.0149(2) 0.0168(2) 0.0333(3) -0.00142(19) 0.0044(2) 0.00012(17)
F7A 0.0562(10) 0.0290(7) 0.0498(9) -0.0159(6) 0.0078(8) -0.0043(7)
F8A 0.0329(8) 0.0494(12) 0.0587(13) 0.0059(8) 0.0230(7) 0.0156(8)
F9A 0.0908(15) 0.0788(15) 0.0428(9) 0.0134(10) 0.0300(9) 0.0217(13)
F10A 0.1015(16) 0.0321(8) 0.0630(11) 0.0155(7) 0.0074(11) -0.0055(9)
F11A 0.0498(10) 0.0852(16) 0.0526(12) 0.0192(12) -0.0004(10) 0.0219(10)
O5A 0.0186(8) 0.0275(11) 0.0419(13) 0.0020(8) 0.0098(7) 0.0048(7)
O6A 0.0279(8) 0.0188(7) 0.0445(12) -0.0042(7) 0.0007(7) -0.0038(5)
C11A 0.0266(7) 0.0208(6) 0.0367(8) -0.0032(6) 0.0090(6) 0.0031(5)
C12A 0.0467(11) 0.0393(10) 0.0373(10) 0.0064(8) 0.0123(8) 0.0077(9)
S2B 0.0302(19) 0.0199(15) 0.0294(15) 0.0028(12) 0.0106(13) 0.0003(12)
F2B 0.037(2) 0.036(3) 0.038(3) 0.002(2) -0.0078(19) -0.0010(19)
F3B 0.049(3) 0.021(3) 0.037(2) -0.007(3) 0.006(3) 0.004(3)
F4B 0.105(4) 0.0260(18) 0.046(2) 0.0037(16) 0.008(3) -0.003(3)
F5B 0.076(4) 0.047(3) 0.028(2) 0.0020(19) 0.008(3) -0.002(4)
F6B 0.074(3) 0.068(3) 0.065(3) 0.009(3) 0.011(3) -0.027(3)
O3B 0.026(3) 0.018(2) 0.034(4) -0.002(3) 0.008(3) 0.000(2)
O4B 0.018(3) 0.026(3) 0.037(4) 0.006(3) 0.011(3) -0.003(2)
N4B 0.0168(7) 0.0178(7) 0.0521(9) 0.0034(7) 0.0019(6) 0.0001(6)
C9B 0.041(2) 0.019(2) 0.037(2) -0.004(2) 0.005(2) -0.002(2)
C10B 0.072(3) 0.035(2) 0.040(2) 0.001(2) 0.008(2) -0.009(2)
S2C 0.018(2) 0.025(2) 0.035(2) -0.0025(19) 0.0078(18) 0.0089(18)
F2C 0.052(4) 0.023(3) 0.041(3) -0.001(3) 0.014(3) 0.005(3)
F3C 0.069(4) 0.046(3) 0.040(3) 0.000(3) 0.023(3) -0.016(3)
F4C 0.047(4) 0.037(4) 0.038(4) 0.010(3) 0.000(4) -0.007(4)
F5C 0.077(4) 0.027(3) 0.043(4) 0.008(3) -0.002(4) 0.008(4)
F6C 0.082(4) 0.041(3) 0.034(3) 0.002(3) 0.006(4) 0.002(4)
O3C 0.020(3) 0.026(3) 0.036(4) 0.007(4) 0.008(4) -0.001(3)
O4C 0.024(4) 0.022(4) 0.038(4) 0.002(4) 0.005(4) -0.001(3)
N4C 0.016(3) 0.018(4) 0.055(4) -0.005(3) 0.001(3) 0.001(3)
C9C 0.051(3) 0.023(2) 0.038(2) 0.002(2) 0.010(2) -0.004(2)
C10C 0.065(3) 0.027(3) 0.034(3) 0.004(3) 0.003(3) -0.001(3)
S3C 0.028(3) 0.021(2) 0.036(2) -0.0084(17) 0.0090(18) -0.0036(18)
F7C 0.048(5) 0.029(4) 0.048(4) -0.010(3) 0.011(4) -0.011(4)
F8C 0.059(4) 0.067(5) 0.048(5) 0.009(5) -0.001(5) 0.014(4)
F9C 0.075(5) 0.043(4) 0.053(4) 0.017(4) 0.005(4) -0.018(4)
F10C 0.073(5) 0.070(5) 0.041(4) 0.002(5) 0.017(4) -0.009(5)
F11C 0.030(4) 0.040(4) 0.054(5) 0.003(5) 0.009(5) 0.000(4)
O5C 0.012(4) 0.024(5) 0.037(5) -0.001(4) 0.009(4) 0.004(4)
O6C 0.024(4) 0.022(4) 0.036(5) -0.011(4) 0.004(4) -0.004(3)
C11B 0.048(3) 0.044(3) 0.048(3) 0.000(3) 0.006(3) 0.004(3)
C12B 0.062(3) 0.050(3) 0.051(3) 0.006(3) 0.010(3) 0.001(3)

loop_
_atom_type_symbol
_atom_type_description
_atom_type_scat_dispersion_real
_atom_type_scat_dispersion_imag
_atom_type_scat_source
C C 0.0033 0.0016 'International Tables Vol C Tables 4.2.6.8 and 6.1.1.4'
H H 0.0000 0.0000 'International Tables Vol C Tables 4.2.6.8 and 6.1.1.4'
F F 0.0171 0.0103 'International Tables Vol C Tables 4.2.6.8 and 6.1.1.4'
N N 0.0061 0.0033 'International Tables Vol C Tables 4.2.6.8 and 6.1.1.4'
O O 0.0106 0.0060 'International Tables Vol C Tables 4.2.6.8 and 6.1.1.4'
S S 0.1246 0.1234 'International Tables Vol C Tables 4.2.6.8 and 6.1.1.4'

loop_
_geom_angle_atom_site_label_1
_geom_angle_atom_site_label_2
_geom_angle_atom_site_label_3
_geom_angle
_geom_angle_site_symmetry_1
_geom_angle_site_symmetry_3
_geom_angle_publ_flag
F1 S1 C7 101.72(7) . . ?
O1 S1 F1 106.82(9) . . ?
O1 S1 C7 109.65(8) . . ?
O2 S1 F1 108.75(10) . . ?
O2 S1 O1 118.14(10) . . ?
O2 S1 C7 110.42(8) . . ?
C2 N1 C5 108.66(12) . . ?
C2 N1 C6 124.53(12) . . ?
C5 N1 C6 126.74(11) . . ?
C2 N3 C4 109.00(12) . . ?
C2 N3 C8 125.34(14) . . ?
C4 N3 C8 125.61(14) . . ?
N1 C2 H2 125.7 . . ?
N3 C2 N1 108.58(12) . . ?
N3 C2 H2 125.7 . . ?
N3 C4 H4 126.5 . . ?
C5 C4 N3 107.03(12) . . ?
C5 C4 H4 126.5 . . ?
N1 C5 H5 126.6 . . ?
C4 C5 N1 106.73(11) . . ?
C4 C5 H5 126.6 . . ?
N1 C6 H6A 109.9 . . ?
N1 C6 H6B 109.9 . . ?
N1 C6 C7 109.03(11) . . ?
H6A C6 H6B 108.3 . . ?
C7 C6 H6A 109.9 . . ?
C7 C6 H6B 109.9 . . ?
S1 C7 H7A 109.2 . . ?
S1 C7 H7B 109.2 . . ?
C6 C7 S1 112.22(10) . . ?
C6 C7 H7A 109.2 . . ?
C6 C7 H7B 109.2 . . ?
H7A C7 H7B 107.9 . . ?
N3 C8 H8A 109.5 . . ?
N3 C8 H8B 109.5 . . ?
N3 C8 H8C 109.5 . . ?
H8A C8 H8B 109.5 . . ?
H8A C8 H8C 109.5 . . ?
H8B C8 H8C 109.5 . . ?
O3A S2A N4A 109.3(4) . . ?
O3A S2A C9A 103.8(4) . . ?
O4A S2A O3A 119.6(6) . . ?
O4A S2A N4A 117.0(5) . . ?
O4A S2A C9A 103.2(5) . . ?
N4A S2A C9A 100.8(3) . . ?
S2A N4A S3A 126.1(2) . . ?
F2A C9A S2A 110.3(4) . . ?
F2A C9A F3A 107.8(6) . . ?
F2A C9A C10A 108.2(4) . . ?
F3A C9A S2A 108.2(5) . . ?
F3A C9A C10A 107.5(5) . . ?
C10A C9A S2A 114.7(4) . . ?
F4A C10A C9A 110.7(4) . . ?
F5A C10A F4A 107.2(4) . . ?
F5A C10A C9A 109.1(4) . . ?
F6A C10A F4A 108.7(4) . . ?
F6A C10A F5A 108.8(4) . . ?
F6A C10A C9A 112.2(3) . . ?
N4A S3A C11A 98.53(14) . . ?
O5A S3A N4A 117.8(2) . . ?
O5A S3A C11A 104.37(17) . . ?
O6A S3A N4A 108.74(13) . . ?
O6A S3A O5A 118.88(19) . . ?
O6A S3A C11A 105.48(13) . . ?
F7A C11A S3A 109.04(15) . . ?
F7A C11A F8A 107.5(2) . . ?
F7A C11A C12A 108.15(18) . . ?
F8A C11A S3A 107.91(17) . . ?
F8A C11A C12A 108.89(19) . . ?
C12A C11A S3A 115.14(13) . . ?
F9A C12A F10A 109.3(2) . . ?
F9A C12A C11A 110.2(2) . . ?
F10A C12A C11A 110.8(2) . . ?
F11A C12A F9A 106.5(2) . . ?
F11A C12A F10A 109.2(2) . . ?
F11A C12A C11A 110.8(2) . . ?
O3B S2B N4B 108.3(9) . . ?
O3B S2B C9B 106.7(8) . . ?
O4B S2B O3B 119.5(11) . . ?
O4B S2B N4B 116.2(11) . . ?
O4B S2B C9B 110.3(10) . . ?
N4B S2B C9B 91.9(5) . . ?
F2B C9B S2B 110.7(7) . . ?
F2B C9B C10B 105.9(8) . . ?
F3B C9B S2B 108.7(10) . . ?
F3B C9B F2B 110.1(11) . . ?
F3B C9B C10B 107.3(10) . . ?
C10B C9B S2B 114.1(7) . . ?
F4B C10B F5B 107.3(8) . . ?
F4B C10B C9B 110.7(8) . . ?
F5B C10B C9B 109.1(8) . . ?
F6B C10B F4B 107.8(8) . . ?
F6B C10B F5B 114.3(9) . . ?
F6B C10B C9B 107.6(8) . . ?
O3C S2C N4C 111.9(11) . . ?
O3C S2C C9C 101.4(8) . . ?
O4C S2C O3C 114.5(14) . . ?
O4C S2C N4C 112.5(11) . . ?
O4C S2C C9C 104.3(11) . . ?
N4C S2C C9C 111.4(11) . . ?
S2C N4C S3C 125.4(11) . . ?
F2C C9C S2C 107.9(9) . . ?
F2C C9C F3C 107.1(11) . . ?
F2C C9C C10C 109.2(10) . . ?
F3C C9C S2C 109.0(9) . . ?
F3C C9C C10C 108.9(11) . . ?
C10C C9C S2C 114.5(9) . . ?
F4C C10C C9C 109.3(11) . . ?
F5C C10C F4C 107.7(14) . . ?
F5C C10C C9C 111.3(11) . . ?
F6C C10C F4C 109.2(14) . . ?
F6C C10C F5C 108.1(12) . . ?
F6C C10C C9C 111.2(12) . . ?
N4C S3C C11B 118.4(11) . . ?
O5C S3C N4C 111.5(16) . . ?
O5C S3C O6C 117.7(14) . . ?
O5C S3C C11B 100.3(12) . . ?
O6C S3C N4C 105.3(9) . . ?
O6C S3C C11B 104.1(9) . . ?
F7C C11B S3C 104.7(10) . . ?
F7C C11B F8C 114.9(15) . . ?
F7C C11B C12B 108.3(11) . . ?
F8C C11B S3C 108.5(10) . . ?
F8C C11B C12B 106.1(14) . . ?
C12B C11B S3C 114.5(10) . . ?
F9C C12B C11B 106.7(13) . . ?
F10C C12B F9C 107.4(14) . . ?
F10C C12B C11B 107.5(13) . . ?
F11C C12B F9C 112.0(17) . . ?
F11C C12B F10C 115.9(17) . . ?
F11C C12B C11B 106.9(13) . . ?

loop_
_geom_bond_atom_site_label_1
_geom_bond_atom_site_label_2
_geom_bond_distance
_geom_bond_site_symmetry_2
_geom_bond_publ_flag
S1 F1 1.5256(13) . ?
S1 O1 1.4321(13) . ?
S1 O2 1.4092(15) . ?
S1 C7 1.7543(15) . ?
N1 C2 1.3288(18) . ?
N1 C5 1.3828(17) . ?
N1 C6 1.4635(18) . ?
N3 C2 1.324(2) . ?
N3 C4 1.3752(18) . ?
N3 C8 1.461(2) . ?
C2 H2 0.9500 . ?
C4 H4 0.9500 . ?
C4 C5 1.353(2) . ?
C5 H5 0.9500 . ?
C6 H6A 0.9900 . ?
C6 H6B 0.9900 . ?
C6 C7 1.524(2) . ?
C7 H7A 0.9900 . ?
C7 H7B 0.9900 . ?
C8 H8A 0.9800 . ?
C8 H8B 0.9800 . ?
C8 H8C 0.9800 . ?
S2A O3A 1.433(6) . ?
S2A O4A 1.422(6) . ?
S2A N4A 1.574(3) . ?
S2A C9A 1.848(6) . ?
F2A C9A 1.343(6) . ?
F3A C9A 1.353(6) . ?
F4A C10A 1.325(4) . ?
F5A C10A 1.321(5) . ?
F6A C10A 1.296(6) . ?
N4A S3A 1.578(2) . ?
C9A C10A 1.540(7) . ?
S3A O5A 1.428(3) . ?
S3A O6A 1.427(2) . ?
S3A C11A 1.842(2) . ?
F7A C11A 1.339(2) . ?
F8A C11A 1.339(3) . ?
F9A C12A 1.316(3) . ?
F10A C12A 1.318(3) . ?
F11A C12A 1.307(4) . ?
C11A C12A 1.537(3) . ?
S2B O3B 1.426(11) . ?
S2B O4B 1.417(11) . ?
S2B N4B 1.577(5) . ?
S2B C9B 1.856(11) . ?
F2B C9B 1.358(11) . ?
F3B C9B 1.345(12) . ?
F4B C10B 1.326(11) . ?
F5B C10B 1.334(10) . ?
F6B C10B 1.311(11) . ?
C9B C10B 1.531(11) . ?
S2C O3C 1.466(14) . ?
S2C O4C 1.421(15) . ?
S2C N4C 1.570(7) . ?
S2C C9C 1.851(12) . ?
F2C C9C 1.338(13) . ?
F3C C9C 1.367(13) . ?
F4C C10C 1.320(15) . ?
F5C C10C 1.317(13) . ?
F6C C10C 1.317(14) . ?
N4C S3C 1.585(8) . ?
C9C C10C 1.540(13) . ?
S3C O5C 1.403(14) . ?
S3C O6C 1.449(13) . ?
S3C C11B 1.869(14) . ?
F7C C11B 1.355(14) . ?
F8C C11B 1.384(16) . ?
F9C C12B 1.325(15) . ?
F10C C12B 1.300(16) . ?
F11C C12B 1.293(17) . ?
C11B C12B 1.522(15) . ?

loop_
_geom_torsion_atom_site_label_1
_geom_torsion_atom_site_label_2
_geom_torsion_atom_site_label_3
_geom_torsion_atom_site_label_4
_geom_torsion
_geom_torsion_site_symmetry_1
_geom_torsion_site_symmetry_2
_geom_torsion_site_symmetry_3
_geom_torsion_site_symmetry_4
_geom_torsion_publ_flag
F1 S1 C7 C6 -64.46(12) . . . . ?
O1 S1 C7 C6 48.36(13) . . . . ?
O2 S1 C7 C6 -179.77(12) . . . . ?
N1 C6 C7 S1 169.22(9) . . . . ?
N3 C4 C5 N1 0.16(17) . . . . ?
C2 N1 C5 C4 -0.52(17) . . . . ?
C2 N1 C6 C7 -117.51(15) . . . . ?
C2 N3 C4 C5 0.26(19) . . . . ?
C4 N3 C2 N1 -0.59(19) . . . . ?
C5 N1 C2 N3 0.68(18) . . . . ?
C5 N1 C6 C7 59.19(17) . . . . ?
C6 N1 C2 N3 177.89(13) . . . . ?
C6 N1 C5 C4 -177.65(13) . . . . ?
C8 N3 C2 N1 -178.2(2) . . . . ?
C8 N3 C4 C5 177.8(2) . . . . ?
S2A N4A S3A O5A -1.5(4) . . . . ?
S2A N4A S3A O6A -140.6(3) . . . . ?
S2A N4A S3A C11A 109.8(3) . . . . ?
S2A C9A C10A F4A -54.8(5) . . . . ?
S2A C9A C10A F5A -172.6(4) . . . . ?
S2A C9A C10A F6A 66.7(5) . . . . ?
F2A C9A C10A F4A 68.7(6) . . . . ?
F2A C9A C10A F5A -49.1(6) . . . . ?
F2A C9A C10A F6A -169.7(4) . . . . ?
F3A C9A C10A F4A -175.1(5) . . . . ?
F3A C9A C10A F5A 67.1(6) . . . . ?
F3A C9A C10A F6A -53.6(6) . . . . ?
O3A S2A N4A S3A -157.3(3) . . . . ?
O3A S2A C9A F2A -46.4(6) . . . . ?
O3A S2A C9A F3A -164.1(6) . . . . ?
O3A S2A C9A C10A 76.0(6) . . . . ?
O4A S2A N4A S3A -17.2(6) . . . . ?
O4A S2A C9A F2A -171.9(6) . . . . ?
O4A S2A C9A F3A 70.4(7) . . . . ?
O4A S2A C9A C10A -49.5(6) . . . . ?
N4A S2A C9A F2A 66.8(4) . . . . ?
N4A S2A C9A F3A -50.9(5) . . . . ?
N4A S2A C9A C10A -170.8(4) . . . . ?
N4A S3A C11A F7A -56.41(17) . . . . ?
N4A S3A C11A F8A 60.0(2) . . . . ?
N4A S3A C11A C12A -178.14(17) . . . . ?
C9A S2A N4A S3A 93.8(3) . . . . ?
S3A C11A C12A F9A -170.5(2) . . . . ?
S3A C11A C12A F10A -49.5(2) . . . . ?
S3A C11A C12A F11A 71.9(2) . . . . ?
F7A C11A C12A F9A 67.3(3) . . . . ?
F7A C11A C12A F10A -171.7(2) . . . . ?
F7A C11A C12A F11A -50.3(3) . . . . ?
F8A C11A C12A F9A -49.2(3) . . . . ?
F8A C11A C12A F10A 71.9(3) . . . . ?
F8A C11A C12A F11A -166.8(3) . . . . ?
O5A S3A C11A F7A 65.3(2) . . . . ?
O5A S3A C11A F8A -178.3(2) . . . . ?
O5A S3A C11A C12A -56.4(2) . . . . ?
O6A S3A C11A F7A -168.66(16) . . . . ?
O6A S3A C11A F8A -52.2(2) . . . . ?
O6A S3A C11A C12A 69.60(18) . . . . ?
S2B C9B C10B F4B -64.7(10) . . . . ?
S2B C9B C10B F5B 177.4(8) . . . . ?
S2B C9B C10B F6B 52.8(11) . . . . ?
F2B C9B C10B F4B 57.3(10) . . . . ?
F2B C9B C10B F5B -60.6(11) . . . . ?
F2B C9B C10B F6B 174.8(9) . . . . ?
F3B C9B C10B F4B 174.9(10) . . . . ?
F3B C9B C10B F5B 57.0(13) . . . . ?
F3B C9B C10B F6B -67.6(12) . . . . ?
O3B S2B C9B F2B -62.0(11) . . . . ?
O3B S2B C9B F3B 176.9(11) . . . . ?
O3B S2B C9B C10B 57.3(12) . . . . ?
O4B S2B C9B F2B 166.7(12) . . . . ?
O4B S2B C9B F3B 45.6(14) . . . . ?
O4B S2B C9B C10B -74.0(14) . . . . ?
N4B S2B C9B F2B 47.8(9) . . . . ?
N4B S2B C9B F3B -73.3(10) . . . . ?
N4B S2B C9B C10B 167.1(8) . . . . ?
S2C N4C S3C O5C -39(2) . . . . ?
S2C N4C S3C O6C -167.5(16) . . . . ?
S2C N4C S3C C11B 76.8(18) . . . . ?
S2C C9C C10C F4C -50.9(15) . . . . ?
S2C C9C C10C F5C 68.0(14) . . . . ?
S2C C9C C10C F6C -171.5(11) . . . . ?
F2C C9C C10C F4C 70.2(15) . . . . ?
F2C C9C C10C F5C -170.9(12) . . . . ?
F2C C9C C10C F6C -50.4(15) . . . . ?
F3C C9C C10C F4C -173.1(13) . . . . ?
F3C C9C C10C F5C -54.3(15) . . . . ?
F3C C9C C10C F6C 66.3(15) . . . . ?
O3C S2C N4C S3C -5(2) . . . . ?
O3C S2C C9C F2C 73.1(13) . . . . ?
O3C S2C C9C F3C -42.8(14) . . . . ?
O3C S2C C9C C10C -165.0(12) . . . . ?
O4C S2C N4C S3C -136.0(18) . . . . ?
O4C S2C C9C F2C -167.7(14) . . . . ?
O4C S2C C9C F3C 76.4(15) . . . . ?
O4C S2C C9C C10C -45.8(15) . . . . ?
N4C S2C C9C F2C -46.1(13) . . . . ?
N4C S2C C9C F3C -162.1(11) . . . . ?
N4C S2C C9C C10C 75.7(12) . . . . ?
N4C S3C C11B F7C -38.5(14) . . . . ?
N4C S3C C11B F8C -161.6(14) . . . . ?
N4C S3C C11B C12B 80.0(13) . . . . ?
C9C S2C N4C S3C 107.3(17) . . . . ?
S3C C11B C12B F9C 76.9(14) . . . . ?
S3C C11B C12B F10C -168.2(12) . . . . ?
S3C C11B C12B F11C -43.1(18) . . . . ?
F7C C11B C12B F9C -166.7(13) . . . . ?
F7C C11B C12B F10C -51.8(17) . . . . ?
F7C C11B C12B F11C 73.2(18) . . . . ?
F8C C11B C12B F9C -42.8(17) . . . . ?
F8C C11B C12B F10C 72.1(17) . . . . ?
F8C C11B C12B F11C -162.8(17) . . . . ?
O5C S3C C11B F7C 83.0(16) . . . . ?
O5C S3C C11B F8C -40.2(19) . . . . ?
O5C S3C C11B C12B -158.5(16) . . . . ?
O6C S3C C11B F7C -154.8(11) . . . . ?
O6C S3C C11B F8C 82.0(15) . . . . ?
O6C S3C C11B C12B -36.4(13) . . . . ?
